data_2008130
loop_
_publ_author_name
'Manojlovi\'c-Muir, Ljubica'
'Muir, Kenneth W.'
'Campbell, Robert A. '
'McKendrick, John E. '
'Robins, David J.'

_publ_contact_author
;
Kenneth W. Muir
Chemistry Department
University of Glasgow
Glasgow G12 8QQ
Scotland
;
_publ_section_title
;
 Pentaaqua(chelidonato-<i>O</i>^4^)copper(II) monohydrate
;
_journal_issue 2
_journal_name_full 'Acta Crystallographica Section C'
_journal_page_first 178
_journal_page_last 180
_journal_paper_doi 10.1107/S0108270198011895
_journal_volume 55
_journal_year 1999
_chemical_formula_iupac '[Cu (C7 H2 O6) (H2 O)5] , H2 O'
_chemical_formula_moiety 'Cu H10 O5 2+, C7 H2 O6 2-, H2 O'
_chemical_formula_sum 'C7 H14 Cu O12'
_chemical_formula_weight 353.72
_chemical_name_systematic
;
 ?
;
_space_group_IT_number 2
_symmetry_cell_setting triclinic
_symmetry_space_group_name_Hall '-P 1'
_symmetry_space_group_name_H-M 'P -1'
_audit_creation_method SHELXL-97
_cell_angle_alpha 70.591(16)
_cell_angle_beta 81.513(18)
_cell_angle_gamma 71.158(17)
_cell_formula_units_Z 2
_cell_length_a 7.3402(13)
_cell_length_b 8.7066(13)
_cell_length_c 11.179(2)
_cell_measurement_reflns_used 25
_cell_measurement_temperature 293(2)
_cell_measurement_theta_max 26.1
_cell_measurement_theta_min 20.8
_cell_volume 637.1(2)
_computing_cell_refinement 'CAD-4 EXPRESS'
_computing_data_collection 'CAD-4 EXPRESS (Enraf-Nonius, 1994)'
_computing_data_reduction 'GX (Mallinson & Muir, 1985)'
_computing_molecular_graphics 'ORTEP3 (Farrugia, 1997)'
_computing_publication_material 'CIFWRITE (Muir & Pauson, 1996)'
_computing_structure_refinement 'SHELXL97 (Sheldrick, 1997)'
_computing_structure_solution 'SHELXS86 (Sheldrick, 1985)'
_diffrn_ambient_temperature 293(2)
_diffrn_measured_fraction_theta_full 1.000
_diffrn_measured_fraction_theta_max 1.000
_diffrn_measurement_device_type 'Enraf-Nonius CAD-4'
_diffrn_measurement_method '\w/2\q scans'
_diffrn_radiation_monochromator graphite
_diffrn_radiation_source 'fine-focus sealed tube'
_diffrn_radiation_type MoK\a
_diffrn_radiation_wavelength 0.71073
_diffrn_reflns_av_R_equivalents 0.006
_diffrn_reflns_av_sigmaI/netI 0.007
_diffrn_reflns_limit_h_max 10
_diffrn_reflns_limit_h_min -10
_diffrn_reflns_limit_k_max 12
_diffrn_reflns_limit_k_min -11
_diffrn_reflns_limit_l_max 15
_diffrn_reflns_limit_l_min 0
_diffrn_reflns_number 3894
_diffrn_reflns_theta_full 29.97
_diffrn_reflns_theta_max 30
_diffrn_reflns_theta_min 2.59
_diffrn_standards_decay_% 0
_diffrn_standards_interval_time 120
_diffrn_standards_number 3
_exptl_absorpt_coefficient_mu 1.777
_exptl_absorpt_correction_T_max 0.766
_exptl_absorpt_correction_T_min 0.390
_exptl_absorpt_correction_type '\y scan'
_exptl_absorpt_process_details '(Enraf-Nonius, 1994)'
_exptl_crystal_colour blue
_exptl_crystal_density_diffrn 1.844
_exptl_crystal_density_method 'not measured'
_exptl_crystal_description plate
_exptl_crystal_F_000 362
_exptl_crystal_size_max 0.45
_exptl_crystal_size_mid 0.38
_exptl_crystal_size_min 0.15
_refine_diff_density_max 0.68
_refine_diff_density_min -0.61
_refine_ls_extinction_coef 0.039(3)
_refine_ls_extinction_method SHELXL97
_refine_ls_goodness_of_fit_ref 1.089
_refine_ls_hydrogen_treatment 'H atoms: see below'
_refine_ls_matrix_type full
_refine_ls_number_parameters 236
_refine_ls_number_reflns 3717
_refine_ls_number_restraints 3
_refine_ls_restrained_S_all 1.090
_refine_ls_R_factor_all 0.034
_refine_ls_R_factor_gt 0.032
_refine_ls_shift/su_max '< 0.001'
_refine_ls_shift/su_mean 0.000
_refine_ls_structure_factor_coef Fsqd
_refine_ls_weighting_details 'w = 1/[\s^2^(Fo^2^)+(0.0568P)^2^+0.3136P] where P=(Fo^2^+2Fc^2^)/3'
_refine_ls_weighting_scheme calc
_refine_ls_wR_factor_ref 0.088
_reflns_number_gt 3462
_reflns_number_total 3717
_reflns_threshold_expression I>2\s(I)
_cod_data_source_file bm1282.cif
_cod_data_source_block drcu
_cod_depositor_comments
;
The following automatic conversions were performed:
'_symmetry_cell_setting' value 'Triclinic' changed to 'triclinic'
according to '/home/saulius/struct/CIF-dictionaries/cif_core.dic'
dictionary named 'cif_core.dic' version 2.4.1 from 2010-06-29.

Automatic conversion script
Id: cif_fix_enum 1527 2010-12-29 10:47:43Z saulius 

The following automatic conversions were performed:

'_refine_ls_weighting_scheme' value 'calc w =
1/[\s^2^(Fo^2^)+(0.0568P)^2^+0.3136P] where P=(Fo^2^+2Fc^2^)/3' was
changed to 'calc'. New tag '_refine_ls_weighting_details' was
created. The value of the new tag was set to 'w =
1/[\s^2^(Fo^2^)+(0.0568P)^2^+0.3136P] where P=(Fo^2^+2Fc^2^)/3'.

Automatic conversion script
Id: cif_fix_values 3143 2015-03-26 13:38:13Z robertas 
;
_cod_original_cell_volume 637.07(19)
_cod_database_code 2008130
_cod_database_fobs_code 2008130

loop_
_symmetry_equiv_pos_as_xyz
'x, y, z'
'-x, -y, -z'

loop_
_atom_site_label
_atom_site_fract_x
_atom_site_fract_y
_atom_site_fract_z
_atom_site_U_iso_or_equiv
_atom_site_adp_type
_atom_site_calc_flag
_atom_site_refinement_flags
_atom_site_occupancy
_atom_site_disorder_assembly
_atom_site_disorder_group
_atom_site_type_symbol
Cu 0.02526(3) 0.11141(2) 0.236886(17) 0.02010(9) Uani d . 1 . . Cu
O1 -0.1021(2) 0.08456(19) 0.11012(13) 0.0319(3) Uani d . 1 . . O
O2 -0.0901(2) 0.36112(16) 0.17888(12) 0.0258(2) Uani d . 1 . . O
O3 0.13495(19) 0.13707(17) 0.37371(12) 0.0239(2) Uani d . 1 . . O
O4 0.1523(2) -0.13452(16) 0.29002(13) 0.0307(3) Uani d . 1 . . O
O5 0.2921(2) 0.14559(18) 0.09276(14) 0.0291(3) Uani d . 1 . . O
O6 -0.2721(2) 0.08342(18) 0.40409(13) 0.0331(3) Uani d . 1 . . O
O7 -0.73950(17) 0.49934(14) 0.34659(10) 0.0214(2) Uani d . 1 . . O
O8 -0.7508(2) 0.42839(17) 0.67411(12) 0.0344(3) Uani d . 1 . . O
O9 -0.9049(2) 0.64529(16) 0.51653(12) 0.0304(3) Uani d . 1 . . O
O10 -0.8229(3) 0.70378(17) 0.11589(13) 0.0393(4) Uani d . 1 . . O
O11 -0.71531(19) 0.48353(15) 0.03845(11) 0.0263(2) Uani d . 1 . . O
O12 -0.3440(2) -0.10540(18) 0.15066(14) 0.0340(3) Uani d D 1 . . O
H12A -0.319(4) -0.212(2) 0.211(2) 0.051 Uiso d D 1 . . H
H12B -0.480(3) -0.046(3) 0.158(3) 0.051 Uiso d D 1 . . H
C1 -0.4213(2) 0.20676(19) 0.38798(15) 0.0213(3) Uani d . 1 . . C
C2 -0.5258(2) 0.2710(2) 0.48987(14) 0.0216(3) Uani d . 1 . . C
C3 -0.6762(2) 0.41333(18) 0.46468(13) 0.0186(3) Uani d . 1 . . C
C4 -0.6509(2) 0.43915(19) 0.24935(13) 0.0181(3) Uani d . 1 . . C
C5 -0.4991(2) 0.2990(2) 0.26455(14) 0.0209(3) Uani d . 1 . . C
C6 -0.7878(2) 0.5017(2) 0.56086(14) 0.0217(3) Uani d . 1 . . C
C7 -0.7378(2) 0.55103(19) 0.12359(14) 0.0213(3) Uani d . 1 . . C
H1A -0.115(4) 0.142(4) 0.042(3) 0.030(6) Uiso d . 1 . . H
H1B -0.162(5) 0.023(5) 0.127(3) 0.056(9) Uiso d . 1 . . H
H2A -0.140(5) 0.427(4) 0.220(3) 0.056(9) Uiso d . 1 . . H
H2B -0.147(4) 0.405(4) 0.118(3) 0.043(8) Uiso d . 1 . . H
H3A 0.179(4) 0.064(4) 0.430(3) 0.041(8) Uiso d . 1 . . H
H3B 0.063(5) 0.213(5) 0.398(3) 0.068(11) Uiso d . 1 . . H
H4A 0.126(5) -0.200(5) 0.358(4) 0.056(9) Uiso d . 1 . . H
H4B 0.156(4) -0.176(4) 0.243(3) 0.042(8) Uiso d . 1 . . H
H5A 0.301(4) 0.243(4) 0.080(3) 0.040(7) Uiso d . 1 . . H
H5B 0.295(7) 0.129(6) 0.042(4) 0.086(15) Uiso d . 1 . . H
H2 -0.483(3) 0.211(3) 0.569(2) 0.027(6) Uiso d . 1 . . H
H5 -0.442(4) 0.265(3) 0.190(3) 0.037(7) Uiso d . 1 . . H

loop_
_atom_site_aniso_label
_atom_site_aniso_U_11
_atom_site_aniso_U_22
_atom_site_aniso_U_33
_atom_site_aniso_U_12
_atom_site_aniso_U_13
_atom_site_aniso_U_23
Cu 0.02931(12) 0.01377(11) 0.01535(11) -0.00032(7) -0.00751(7) -0.00509(7)
O1 0.0534(8) 0.0274(6) 0.0185(6) -0.0167(6) -0.0139(5) -0.0019(5)
O2 0.0365(6) 0.0165(5) 0.0195(5) 0.0032(5) -0.0090(5) -0.0068(4)
O3 0.0303(6) 0.0216(6) 0.0181(5) 0.0007(5) -0.0077(4) -0.0089(5)
O4 0.0540(8) 0.0139(5) 0.0191(6) -0.0004(5) -0.0085(5) -0.0049(5)
O5 0.0382(7) 0.0234(6) 0.0262(6) -0.0074(5) 0.0000(5) -0.0105(5)
O6 0.0353(7) 0.0287(7) 0.0227(6) 0.0119(5) -0.0098(5) -0.0088(5)
O7 0.0301(5) 0.0159(5) 0.0129(5) 0.0027(4) -0.0053(4) -0.0050(4)
O8 0.0557(8) 0.0240(6) 0.0148(5) 0.0027(6) -0.0055(5) -0.0071(5)
O9 0.0431(7) 0.0192(5) 0.0200(5) 0.0051(5) -0.0024(5) -0.0081(4)
O10 0.0704(10) 0.0180(6) 0.0201(6) 0.0069(6) -0.0180(6) -0.0062(5)
O11 0.0398(7) 0.0217(5) 0.0161(5) -0.0032(5) -0.0082(5) -0.0069(4)
O12 0.0416(7) 0.0264(6) 0.0298(7) -0.0066(5) -0.0060(6) -0.0046(5)
C1 0.0264(7) 0.0170(6) 0.0173(6) 0.0006(5) -0.0057(5) -0.0060(5)
C2 0.0284(7) 0.0185(6) 0.0148(6) -0.0009(5) -0.0056(5) -0.0051(5)
C3 0.0269(7) 0.0155(6) 0.0121(6) -0.0026(5) -0.0037(5) -0.0046(5)
C4 0.0253(7) 0.0160(6) 0.0123(6) -0.0029(5) -0.0038(5) -0.0051(5)
C5 0.0261(7) 0.0199(7) 0.0151(6) -0.0009(5) -0.0041(5) -0.0077(5)
C6 0.0316(8) 0.0172(6) 0.0157(6) -0.0034(6) -0.0018(5) -0.0077(5)
C7 0.0296(7) 0.0173(6) 0.0138(6) -0.0019(5) -0.0065(5) -0.0031(5)

loop_
_atom_type_symbol
_atom_type_description
_atom_type_scat_dispersion_real
_atom_type_scat_dispersion_imag
_atom_type_scat_source
Cu Cu 0.3201 1.2651 'International Tables Vol C Tables 4.2.6.8 and 6.1.1.4'
O O 0.0106 0.0060 'International Tables Vol C Tables 4.2.6.8 and 6.1.1.4'
C C 0.0033 0.0016 'International Tables Vol C Tables 4.2.6.8 and 6.1.1.4'
H H 0.0000 0.0000 'International Tables Vol C Tables 4.2.6.8 and 6.1.1.4'

loop_
_geom_angle_atom_site_label_1
_geom_angle_atom_site_label_2
_geom_angle_atom_site_label_3
_geom_angle
O1 Cu O3 175.28(6)
O1 Cu O4 89.27(6)
O3 Cu O4 91.08(6)
O1 Cu O2 91.46(6)
O3 Cu O2 88.43(6)
O4 Cu O2 177.03(6)
O1 Cu O5 90.72(6)
O3 Cu O5 93.99(6)
O4 Cu O5 88.49(6)
O2 Cu O5 88.63(6)
O1 Cu O6 91.62(6)
O3 Cu O6 83.67(5)
O4 Cu O6 93.06(6)
O2 Cu O6 89.79(5)
O5 Cu O6 177.21(5)
Cu O1 H1A 126(2)
Cu O1 H1B 122(3)
H1A O1 H1B 111(3)
Cu O2 H2A 130(2)
Cu O2 H2B 121(2)
H2A O2 H2B 102(3)
Cu O3 H3A 124(2)
Cu O3 H3B 110(3)
H3A O3 H3B 109(3)
Cu O4 H4A 123(2)
Cu O4 H4B 115(2)
H4A O4 H4B 105(3)
Cu O5 H5A 108.4(19)
Cu O5 H5B 117(4)
H5A O5 H5B 113(5)
C1 O6 Cu 117.86(12)
C3 O7 C4 118.98(12)
H12A O12 H12B 108.8(19)
O6 C1 C5 122.01(14)
O6 C1 C2 122.99(15)
C5 C1 C2 114.98(13)
C3 C2 C1 120.13(14)
C3 C2 H2 123.4(15)
C1 C2 H2 116.5(15)
C2 C3 O7 122.70(13)
C2 C3 C6 125.41(13)
O7 C3 C6 111.82(12)
C5 C4 O7 122.82(13)
C5 C4 C7 124.84(14)
O7 C4 C7 112.30(13)
C4 C5 C1 120.25(14)
C4 C5 H5 117.9(16)
C1 C5 H5 121.8(16)
O8 C6 O9 126.44(15)
O8 C6 C3 117.53(14)
O9 C6 C3 115.99(13)
O11 C7 O10 126.80(15)
O11 C7 C4 117.10(14)
O10 C7 C4 116.09(14)

loop_
_geom_bond_atom_site_label_1
_geom_bond_atom_site_label_2
_geom_bond_site_symmetry_2
_geom_bond_distance
_geom_bond_publ_flag
Cu O1 . 1.9206(14) yes
Cu O3 . 1.9351(13) yes
Cu O4 . 1.9585(13) yes
Cu O2 . 1.9749(13) yes
Cu O5 . 2.3763(15) yes
Cu O6 . 2.6746(16) yes
O1 H1A . 0.76(3) ?
O1 H1B . 0.76(4) ?
O2 H2A . 0.81(4) ?
O2 H2B . 0.77(3) ?
O3 H3A . 0.75(3) ?
O3 H3B . 0.80(4) ?
O4 H4A . 0.82(4) ?
O4 H4B . 0.72(3) ?
O5 H5A . 0.84(3) ?
O5 H5B . 0.62(5) ?
O6 C1 . 1.2471(19) yes
O7 C3 . 1.3485(17) yes
O7 C4 . 1.3524(17) yes
O8 C6 . 1.240(2) yes
O9 C6 . 1.252(2) yes
O10 C7 . 1.253(2) yes
O11 C7 . 1.2414(19) yes
O12 H12A . 0.925(16) ?
O12 H12B . 0.970(16) ?
C1 C5 . 1.441(2) yes
C1 C2 . 1.444(2) yes
C2 C3 . 1.346(2) yes
C2 H2 . 0.91(2) ?
C3 C6 . 1.517(2) yes
C4 C5 . 1.341(2) yes
C4 C7 . 1.512(2) yes
C5 H5 . 0.97(3) ?

loop_
_geom_hbond_atom_site_label_D
_geom_hbond_atom_site_label_H
_geom_hbond_atom_site_label_A
_geom_hbond_site_symmetry_A
_geom_hbond_distance_DH
_geom_hbond_distance_HA
_geom_hbond_distance_DA
_geom_hbond_angle_DHA
O12 H12A O8 2_456 0.925(16) 1.853(16) 2.776(2) 175(3)
O12 H12B O5 1_455 0.970(16) 1.963(18) 2.851(2) 151(2)
O1 H1A O10 2_465 0.76(3) 1.85(3) 2.597(2) 173(3)
O1 H1B O12 . 0.76(4) 1.94(4) 2.693(2) 171(4)
O2 H2A O8 2_466 0.81(4) 1.93(4) 2.7343(19) 176(4)
O2 H2B O11 2_465 0.77(3) 1.94(3) 2.7137(18) 179(3)
O3 H3A O6 2_556 0.75(3) 1.95(3) 2.6812(19) 166(3)
O3 H3B O9 2_466 0.80(4) 1.82(4) 2.6105(18) 169(4)
O4 H4A O9 1_645 0.82(4) 1.87(4) 2.691(2) 174(3)
O4 H4B O10 1_645 0.72(3) 1.99(3) 2.7122(19) 178(3)
O5 H5A O11 1_655 0.84(3) 1.95(3) 2.7835(19) 171(3)
O5 H5B O12 2 0.62(5) 2.20(5) 2.813(2) 168(6)

loop_
_geom_torsion_atom_site_label_1
_geom_torsion_atom_site_label_2
_geom_torsion_atom_site_label_3
_geom_torsion_atom_site_label_4
_geom_torsion
O1 Cu O6 C1 -74.09(14)
O3 Cu O6 C1 105.81(14)
O4 Cu O6 C1 -163.44(13)
O2 Cu O6 C1 17.37(13)
O5 Cu O6 C1 72.9(9)
Cu O6 C1 C5 43.2(2)
Cu O6 C1 C2 -135.01(14)
O6 C1 C2 C3 174.31(17)
C5 C1 C2 C3 -4.0(2)
C1 C2 C3 O7 1.7(3)
C1 C2 C3 C6 -174.90(15)
C4 O7 C3 C2 1.2(2)
C4 O7 C3 C6 178.22(13)
C3 O7 C4 C5 -1.6(2)
C3 O7 C4 C7 -179.43(13)
O7 C4 C5 C1 -1.0(2)
C7 C4 C5 C1 176.60(15)
O6 C1 C5 C4 -174.69(17)
C2 C1 C5 C4 3.6(2)
C2 C3 C6 O8 -7.7(3)
O7 C3 C6 O8 175.33(15)
C2 C3 C6 O9 170.13(17)
O7 C3 C6 O9 -6.8(2)
C5 C4 C7 O11 25.7(2)
O7 C4 C7 O11 -156.54(15)
C5 C4 C7 O10 -153.26(18)
O7 C4 C7 O10 24.5(2)
